data_1521473
loop_
_publ_author_name
'Kuz'ma, Yu.B.'
'Chikhrii, S.I.'
'Davydov, V.N.'

_publ_section_title
;
 Refined crystal structure of Sn4 P3
;
_journal_name_full 'Neorganicheskie Materialy'
_journal_page_first 17
_journal_page_last 18
_journal_volume 35
_journal_year 1999
_chemical_formula_sum 'P2.92 Sn4.008'
_chemical_name_systematic 'Sn4.008 P2.92'
_space_group_IT_number 166
_symmetry_space_group_name_Hall '-R 3 2"'
_symmetry_space_group_name_H-M 'R -3 m :H'
_cell_angle_alpha 90
_cell_angle_beta 90
_cell_angle_gamma 120
_cell_formula_units_Z 3
_cell_length_a 3.963
_cell_length_b 3.963
_cell_length_c 35.3
_cell_volume 480.124
_citation_journal_id_ASTM NMATEI
_cod_data_source_file Kuzma_NMATEI_1999_557.cif
_cod_data_source_block P2.92Sn4.008
_cod_original_cell_volume 480.1241
_cod_database_code 1521473

loop_
_symmetry_equiv_pos_as_xyz
x,y,z
-y,x-y,z
-x+y,-x,z
y,x,-z
-x,-x+y,-z
x-y,-y,-z
-x,-y,-z
y,-x+y,-z
x-y,x,-z
-y,-x,z
x,x-y,z
-x+y,y,z
x+2/3,y+1/3,z+1/3
-y+2/3,x-y+1/3,z+1/3
-x+y+2/3,-x+1/3,z+1/3
y+2/3,x+1/3,-z+1/3
-x+2/3,-x+y+1/3,-z+1/3
x-y+2/3,-y+1/3,-z+1/3
-x+2/3,-y+1/3,-z+1/3
y+2/3,-x+y+1/3,-z+1/3
x-y+2/3,x+1/3,-z+1/3
-y+2/3,-x+1/3,z+1/3
x+2/3,x-y+1/3,z+1/3
-x+y+2/3,y+1/3,z+1/3
x+1/3,y+2/3,z+2/3
-y+1/3,x-y+2/3,z+2/3
-x+y+1/3,-x+2/3,z+2/3
y+1/3,x+2/3,-z+2/3
-x+1/3,-x+y+2/3,-z+2/3
x-y+1/3,-y+2/3,-z+2/3
-x+1/3,-y+2/3,-z+2/3
y+1/3,-x+y+2/3,-z+2/3
x-y+1/3,x+2/3,-z+2/3
-y+1/3,-x+2/3,z+2/3
x+1/3,x-y+2/3,z+2/3
-x+y+1/3,y+2/3,z+2/3

loop_
_atom_site_label
_atom_site_type_symbol
_atom_site_fract_x
_atom_site_fract_y
_atom_site_fract_z
_atom_site_occupancy
_atom_site_U_iso_or_equiv
P2 P 0 0 0 0.98 0.0
Sn2 Sn 0 0 0.28942 0.997 0.0
P1 P 0 0 0.429 0.97 0.0
Sn1 Sn 0 0 0.13405 1.007 0.0
